data_1553025
loop_
_publ_author_name
'Un, Hio-Ieng'
'Huang, Chang-Bo'
'Huang, Chusen'
'Jia, Ti'
'Zhao, Xiao-Li'
'Wang, Cui-Hong'
'Xu, Lin'
'Yang, Hai-Bo'

_publ_section_title
;
 A versatile fluorescent dye based on naphthalimide: highly selective
 detection of Hg2+in aqueous solution and living cells and its
 aggregation-induced emission behaviour
;
_journal_issue 9
_journal_name_full 'Org. Chem. Front.'
_journal_page_first 1083
_journal_paper_doi 10.1039/C4QO00185K
_journal_volume 1
_journal_year 2014
_chemical_formula_sum 'C32 H33 N5 O2 S'
_chemical_formula_weight 551.69
_space_group_IT_number 2
_space_group_name_Hall '-P 1'
_space_group_name_H-M_alt 'P -1'
_symmetry_cell_setting triclinic
_symmetry_space_group_name_H-M 'P -1'
_atom_sites_solution_hydrogens geom
_atom_sites_solution_primary direct
_atom_sites_solution_secondary difmap
_audit_creation_method SHELXL-97
_cell_angle_alpha 90.2300(10)
_cell_angle_beta 111.2170(10)
_cell_angle_gamma 111.6420(10)
_cell_formula_units_Z 2
_cell_length_a 9.9100(3)
_cell_length_b 12.6331(4)
_cell_length_c 13.0734(4)
_cell_measurement_temperature 296(2)
_cell_volume 1400.25(8)
_computing_structure_refinement 'SHELXL-97 (Sheldrick, 2008)'
_computing_structure_solution 'SHELXS-97 (Sheldrick, 2008)'
_diffrn_ambient_temperature 296(2)
_diffrn_measured_fraction_theta_full 0.993
_diffrn_measured_fraction_theta_max 0.993
_diffrn_radiation_monochromator graphite
_diffrn_radiation_source 'fine-focus sealed tube'
_diffrn_radiation_type MoK\a
_diffrn_radiation_wavelength 0.71073
_diffrn_reflns_av_R_equivalents 0.0288
_diffrn_reflns_av_sigmaI/netI 0.0289
_diffrn_reflns_limit_h_max 11
_diffrn_reflns_limit_h_min -11
_diffrn_reflns_limit_k_max 15
_diffrn_reflns_limit_k_min -15
_diffrn_reflns_limit_l_max 15
_diffrn_reflns_limit_l_min -14
_diffrn_reflns_number 16531
_diffrn_reflns_theta_full 25.01
_diffrn_reflns_theta_max 25.01
_diffrn_reflns_theta_min 1.69
_exptl_absorpt_coefficient_mu 0.155
_exptl_absorpt_correction_T_max 0.9802
_exptl_absorpt_correction_T_min 0.9507
_exptl_absorpt_correction_type multi-scan
_exptl_absorpt_process_details sadabs
_exptl_crystal_colour yellow
_exptl_crystal_density_diffrn 1.308
_exptl_crystal_density_method 'not measured'
_exptl_crystal_description block
_exptl_crystal_F_000 584
_exptl_crystal_size_max 0.33
_exptl_crystal_size_mid 0.27
_exptl_crystal_size_min 0.13
_refine_diff_density_max 0.166
_refine_diff_density_min -0.232
_refine_diff_density_rms 0.042
_refine_ls_extinction_method none
_refine_ls_goodness_of_fit_ref 1.031
_refine_ls_hydrogen_treatment constr
_refine_ls_matrix_type full
_refine_ls_number_parameters 361
_refine_ls_number_reflns 4904
_refine_ls_number_restraints 0
_refine_ls_restrained_S_all 1.031
_refine_ls_R_factor_all 0.0586
_refine_ls_R_factor_gt 0.0401
_refine_ls_shift/su_max 0.000
_refine_ls_shift/su_mean 0.000
_refine_ls_structure_factor_coef Fsqd
_refine_ls_weighting_details 'calc w=1/[\s^2^(Fo^2^)+(0.0480P)^2^+0.4917P] where P=(Fo^2^+2Fc^2^)/3'
_refine_ls_weighting_scheme calc
_refine_ls_wR_factor_gt 0.0982
_refine_ls_wR_factor_ref 0.1145
_reflns_number_gt 3667
_reflns_number_total 4904
_reflns_threshold_expression >2sigma(I)
_cod_data_source_file c4qo00185k2.cif
_cod_data_source_block z
_cod_depositor_comments
;
The following automatic conversions were performed:

data item '_symmetry_cell_setting' value 'Triclinic' was changed to
'triclinic' in accordance with the
/home/saulius/struct/COD-crude-data/automatic-downloads/DataCite-retrospective/RSC/depositions/lib/dictionaries/cif_core.dic
dictionary named 'cif_core.dic' version 2.4.2 last updated on
2011-04-26.

Automatic conversion script
Id: cif_fix_values 6909 2019-04-08 15:41:33Z antanas 
;
_cod_original_cell_volume 1400.25(7)
_cod_original_sg_symbol_H-M P-1
_cod_database_code 1553025

loop_
_symmetry_equiv_pos_as_xyz
'x, y, z'
'-x, -y, -z'

loop_
_atom_site_label
_atom_site_type_symbol
_atom_site_fract_x
_atom_site_fract_y
_atom_site_fract_z
_atom_site_U_iso_or_equiv
_atom_site_adp_type
_atom_site_occupancy
_atom_site_symmetry_multiplicity
_atom_site_calc_flag
_atom_site_refinement_flags
S1 S 0.13062(7) 0.83252(5) 0.39835(5) 0.05252(18) Uani 1 1 d .
N1 N 0.1829(2) -0.28141(13) -0.10145(14) 0.0456(4) Uani 1 1 d .
N2 N 0.32980(19) 0.20709(13) 0.16050(13) 0.0409(4) Uani 1 1 d .
N3 N 0.2824(2) 0.40023(13) 0.23350(13) 0.0421(4) Uani 1 1 d .
N4 N 0.31039(19) 0.65983(13) 0.38417(14) 0.0433(4) Uani 1 1 d .
N5 N 0.3026(2) 1.03662(14) 0.53124(15) 0.0496(4) Uani 1 1 d .
O1 O 0.2189(2) -0.22754(14) -0.25765(13) 0.0716(5) Uani 1 1 d .
O2 O 0.1597(2) -0.33556(12) 0.05821(14) 0.0661(5) Uani 1 1 d .
C1 C 0.2778(3) -0.6283(2) -0.1880(2) 0.0782(8) Uani 1 1 d .
H1A H 0.2208 -0.7073 -0.2236 0.117 Uiso 1 1 calc R
H1B H 0.3428 -0.6249 -0.1119 0.117 Uiso 1 1 calc R
H1C H 0.3431 -0.5866 -0.2258 0.117 Uiso 1 1 calc R
C2 C 0.1638(3) -0.57548(18) -0.1923(2) 0.0605(6) Uani 1 1 d .
H2A H 0.0962 -0.6197 -0.1561 0.073 Uiso 1 1 calc R
H2B H 0.0975 -0.5806 -0.2694 0.073 Uiso 1 1 calc R
C3 C 0.2423(3) -0.45012(17) -0.13733(19) 0.0508(5) Uani 1 1 d .
H3A H 0.3038 -0.4443 -0.0589 0.061 Uiso 1 1 calc R
H3B H 0.3132 -0.4053 -0.1710 0.061 Uiso 1 1 calc R
C4 C 0.1191(3) -0.40317(17) -0.15080(19) 0.0537(6) Uani 1 1 d .
H4A H 0.0568 -0.4116 -0.2295 0.064 Uiso 1 1 calc R
H4B H 0.0490 -0.4491 -0.1170 0.064 Uiso 1 1 calc R
C5 C 0.2278(3) -0.19847(18) -0.16574(17) 0.0472(5) Uani 1 1 d .
C6 C 0.2820(2) -0.07662(16) -0.11893(16) 0.0406(5) Uani 1 1 d .
C7 C 0.3347(3) 0.00875(18) -0.17625(17) 0.0475(5) Uani 1 1 d .
H7A H 0.3366 -0.0100 -0.2445 0.057 Uiso 1 1 calc R
C8 C 0.3858(3) 0.12441(18) -0.13210(18) 0.0490(5) Uani 1 1 d .
H8A H 0.4262 0.1824 -0.1696 0.059 Uiso 1 1 calc R
C9 C 0.3771(2) 0.15293(17) -0.03444(17) 0.0440(5) Uani 1 1 d .
H9A H 0.4098 0.2301 -0.0071 0.053 Uiso 1 1 calc R
C10 C 0.3193(2) 0.06727(16) 0.02553(15) 0.0368(4) Uani 1 1 d .
C11 C 0.3080(2) 0.09348(16) 0.12839(16) 0.0404(5) Uani 1 1 d .
C12 C 0.2789(3) 0.00695(17) 0.19100(18) 0.0516(6) Uani 1 1 d .
H12A H 0.2818 0.0245 0.2611 0.062 Uiso 1 1 calc R
C13 C 0.2452(3) -0.10687(17) 0.15158(18) 0.0510(5) Uani 1 1 d .
H13A H 0.2267 -0.1634 0.1960 0.061 Uiso 1 1 calc R
C14 C 0.2389(2) -0.13614(16) 0.04872(16) 0.0409(5) Uani 1 1 d .
C15 C 0.2779(2) -0.04932(16) -0.01543(15) 0.0366(4) Uani 1 1 d .
C16 C 0.1928(2) -0.25728(17) 0.00587(18) 0.0459(5) Uani 1 1 d .
C17 C 0.2023(2) 0.24063(17) 0.09004(17) 0.0452(5) Uani 1 1 d .
H17A H 0.1069 0.1989 0.1024 0.054 Uiso 1 1 calc R
H17B H 0.1804 0.2205 0.0124 0.054 Uiso 1 1 calc R
C18 C 0.2496(3) 0.36864(17) 0.11700(16) 0.0456(5) Uani 1 1 d .
H18A H 0.3428 0.4104 0.1021 0.055 Uiso 1 1 calc R
H18B H 0.1653 0.3898 0.0702 0.055 Uiso 1 1 calc R
C19 C 0.4098(3) 0.36780(17) 0.30266(17) 0.0470(5) Uani 1 1 d .
H19A H 0.4331 0.3889 0.3804 0.056 Uiso 1 1 calc R
H19B H 0.5042 0.4095 0.2891 0.056 Uiso 1 1 calc R
C20 C 0.3642(3) 0.23979(17) 0.27735(16) 0.0462(5) Uani 1 1 d .
H20A H 0.4497 0.2198 0.3241 0.055 Uiso 1 1 calc R
H20B H 0.2720 0.1979 0.2933 0.055 Uiso 1 1 calc R
C21 C 0.3169(3) 0.52184(16) 0.26092(18) 0.0464(5) Uani 1 1 d .
H21A H 0.2565 0.5464 0.1963 0.056 Uiso 1 1 calc R
H21B H 0.4278 0.5665 0.2779 0.056 Uiso 1 1 calc R
C22 C 0.2796(2) 0.54814(16) 0.35818(16) 0.0393(5) Uani 1 1 d .
C23 C 0.2751(2) 0.68914(17) 0.46712(17) 0.0448(5) Uani 1 1 d .
C24 C 0.2108(2) 0.60997(19) 0.52688(18) 0.0498(5) Uani 1 1 d .
H24A H 0.1889 0.6333 0.5845 0.060 Uiso 1 1 calc R
C25 C 0.1801(3) 0.49605(19) 0.49916(18) 0.0499(5) Uani 1 1 d .
H25A H 0.1370 0.4410 0.5380 0.060 Uiso 1 1 calc R
C26 C 0.2138(2) 0.46402(17) 0.41301(17) 0.0440(5) Uani 1 1 d .
H26A H 0.1924 0.3872 0.3924 0.053 Uiso 1 1 calc R
C27 C 0.3045(2) 0.81415(18) 0.49048(19) 0.0528(6) Uani 1 1 d .
H27A H 0.3962 0.8629 0.4770 0.063 Uiso 1 1 calc R
H27B H 0.3230 0.8349 0.5673 0.063 Uiso 1 1 calc R
C28 C 0.1694(2) 0.97581(17) 0.44469(18) 0.0437(5) Uani 1 1 d .
C29 C 0.0567(3) 1.01896(19) 0.3886(2) 0.0543(6) Uani 1 1 d .
H29A H -0.0330 0.9744 0.3270 0.065 Uiso 1 1 calc R
C30 C 0.0811(3) 1.1281(2) 0.4261(2) 0.0627(7) Uani 1 1 d .
H30A H 0.0074 1.1590 0.3912 0.075 Uiso 1 1 calc R
C31 C 0.2170(3) 1.19180(19) 0.5167(2) 0.0623(7) Uani 1 1 d .
H31A H 0.2357 1.2660 0.5445 0.075 Uiso 1 1 calc R
C32 C 0.3238(3) 1.14407(18) 0.5649(2) 0.0571(6) Uani 1 1 d .
H32A H 0.4166 1.1887 0.6244 0.069 Uiso 1 1 calc R

loop_
_atom_site_aniso_label
_atom_site_aniso_U_11
_atom_site_aniso_U_22
_atom_site_aniso_U_33
_atom_site_aniso_U_23
_atom_site_aniso_U_13
_atom_site_aniso_U_12
S1 0.0567(3) 0.0425(3) 0.0553(4) -0.0036(2) 0.0144(3) 0.0239(3)
N1 0.0537(11) 0.0367(9) 0.0431(10) -0.0042(8) 0.0124(8) 0.0210(8)
N2 0.0533(10) 0.0395(9) 0.0342(9) -0.0018(7) 0.0140(8) 0.0262(8)
N3 0.0551(10) 0.0373(9) 0.0397(10) -0.0015(7) 0.0181(8) 0.0251(8)
N4 0.0457(10) 0.0363(9) 0.0505(10) -0.0012(7) 0.0180(8) 0.0199(8)
N5 0.0577(11) 0.0408(9) 0.0564(12) 0.0036(8) 0.0267(10) 0.0219(9)
O1 0.1211(15) 0.0601(10) 0.0445(10) -0.0019(8) 0.0324(10) 0.0475(10)
O2 0.0987(13) 0.0380(8) 0.0650(11) 0.0108(8) 0.0379(10) 0.0250(8)
C1 0.100(2) 0.0522(14) 0.096(2) 0.0063(14) 0.0390(18) 0.0430(15)
C2 0.0789(17) 0.0416(12) 0.0635(16) -0.0013(11) 0.0278(13) 0.0268(12)
C3 0.0612(14) 0.0385(11) 0.0537(14) 0.0015(10) 0.0211(11) 0.0224(10)
C4 0.0590(14) 0.0383(11) 0.0544(14) -0.0097(10) 0.0128(11) 0.0187(10)
C5 0.0589(13) 0.0480(12) 0.0377(12) -0.0023(10) 0.0127(10) 0.0306(11)
C6 0.0508(12) 0.0427(11) 0.0348(11) 0.0028(9) 0.0137(9) 0.0284(10)
C7 0.0648(14) 0.0537(12) 0.0385(12) 0.0076(10) 0.0230(10) 0.0362(11)
C8 0.0658(14) 0.0483(12) 0.0495(13) 0.0163(10) 0.0300(11) 0.0327(11)
C9 0.0562(13) 0.0374(10) 0.0469(12) 0.0066(9) 0.0212(10) 0.0266(10)
C10 0.0410(11) 0.0370(10) 0.0364(11) 0.0035(8) 0.0133(9) 0.0214(9)
C11 0.0489(12) 0.0378(10) 0.0390(11) 0.0005(9) 0.0173(9) 0.0220(9)
C12 0.0796(16) 0.0455(12) 0.0419(12) 0.0044(10) 0.0332(12) 0.0284(11)
C13 0.0742(15) 0.0413(11) 0.0467(13) 0.0095(10) 0.0316(12) 0.0249(11)
C14 0.0493(12) 0.0356(10) 0.0416(12) 0.0037(9) 0.0176(10) 0.0213(9)
C15 0.0388(10) 0.0394(10) 0.0360(11) 0.0020(8) 0.0128(9) 0.0218(9)
C16 0.0528(13) 0.0394(11) 0.0461(13) 0.0021(10) 0.0160(10) 0.0222(10)
C17 0.0516(12) 0.0469(11) 0.0402(12) -0.0017(9) 0.0138(10) 0.0269(10)
C18 0.0569(13) 0.0474(11) 0.0391(12) 0.0019(9) 0.0157(10) 0.0308(10)
C19 0.0579(13) 0.0448(11) 0.0395(12) -0.0036(9) 0.0138(10) 0.0269(10)
C20 0.0596(13) 0.0462(12) 0.0356(11) -0.0009(9) 0.0127(10) 0.0297(10)
C21 0.0610(13) 0.0365(10) 0.0517(13) 0.0040(9) 0.0278(11) 0.0244(10)
C22 0.0435(11) 0.0351(10) 0.0418(11) -0.0008(8) 0.0140(9) 0.0208(9)
C23 0.0405(11) 0.0440(11) 0.0494(13) -0.0076(10) 0.0111(10) 0.0228(9)
C24 0.0526(13) 0.0602(13) 0.0444(13) -0.0016(10) 0.0201(11) 0.0295(11)
C25 0.0562(13) 0.0521(12) 0.0480(13) 0.0086(10) 0.0229(11) 0.0259(11)
C26 0.0508(12) 0.0377(10) 0.0467(12) 0.0027(9) 0.0180(10) 0.0219(9)
C27 0.0497(13) 0.0455(12) 0.0619(14) -0.0105(10) 0.0149(11) 0.0245(10)
C28 0.0526(13) 0.0412(11) 0.0492(13) 0.0094(10) 0.0297(11) 0.0217(10)
C29 0.0623(14) 0.0535(13) 0.0596(15) 0.0177(11) 0.0288(12) 0.0314(11)
C30 0.0845(19) 0.0614(15) 0.0746(18) 0.0320(14) 0.0466(16) 0.0480(14)
C31 0.101(2) 0.0405(12) 0.0748(18) 0.0201(12) 0.0562(17) 0.0379(14)
C32 0.0751(16) 0.0406(12) 0.0601(15) 0.0026(10) 0.0357(13) 0.0186(11)

loop_
_atom_type_symbol
_atom_type_description
_atom_type_scat_dispersion_real
_atom_type_scat_dispersion_imag
_atom_type_scat_source
C C 0.0033 0.0016 'International Tables Vol C Tables 4.2.6.8 and 6.1.1.4'
H H 0.0000 0.0000 'International Tables Vol C Tables 4.2.6.8 and 6.1.1.4'
N N 0.0061 0.0033 'International Tables Vol C Tables 4.2.6.8 and 6.1.1.4'
O O 0.0106 0.0060 'International Tables Vol C Tables 4.2.6.8 and 6.1.1.4'
S S 0.1246 0.1234 'International Tables Vol C Tables 4.2.6.8 and 6.1.1.4'

loop_
_geom_angle_atom_site_label_1
_geom_angle_atom_site_label_2
_geom_angle_atom_site_label_3
_geom_angle
C28 S1 C27 102.68(10)
C5 N1 C16 124.70(16)
C5 N1 C4 117.53(17)
C16 N1 C4 117.76(18)
C11 N2 C20 116.37(15)
C11 N2 C17 114.19(15)
C20 N2 C17 109.27(14)
C18 N3 C21 111.97(16)
C18 N3 C19 108.79(14)
C21 N3 C19 112.60(16)
C23 N4 C22 117.82(18)
C28 N5 C32 116.40(19)
C2 C1 H1A 109.5
C2 C1 H1B 109.5
H1A C1 H1B 109.5
C2 C1 H1C 109.5
H1A C1 H1C 109.5
H1B C1 H1C 109.5
C1 C2 C3 113.7(2)
C1 C2 H2A 108.8
C3 C2 H2A 108.8
C1 C2 H2B 108.8
C3 C2 H2B 108.8
H2A C2 H2B 107.7
C4 C3 C2 109.81(18)
C4 C3 H3A 109.7
C2 C3 H3A 109.7
C4 C3 H3B 109.7
C2 C3 H3B 109.7
H3A C3 H3B 108.2
N1 C4 C3 114.20(17)
N1 C4 H4A 108.7
C3 C4 H4A 108.7
N1 C4 H4B 108.7
C3 C4 H4B 108.7
H4A C4 H4B 107.6
O1 C5 N1 120.14(18)
O1 C5 C6 122.4(2)
N1 C5 C6 117.41(18)
C7 C6 C15 120.63(18)
C7 C6 C5 119.83(18)
C15 C6 C5 119.54(18)
C6 C7 C8 119.91(19)
C6 C7 H7A 120.0
C8 C7 H7A 120.0
C9 C8 C7 120.63(19)
C9 C8 H8A 119.7
C7 C8 H8A 119.7
C8 C9 C10 121.13(18)
C8 C9 H9A 119.4
C10 C9 H9A 119.4
C9 C10 C15 118.09(17)
C9 C10 C11 122.91(17)
C15 C10 C11 118.93(17)
C12 C11 N2 123.55(17)
C12 C11 C10 118.37(16)
N2 C11 C10 118.08(17)
C11 C12 C13 121.51(19)
C11 C12 H12A 119.2
C13 C12 H12A 119.2
C14 C13 C12 120.95(19)
C14 C13 H13A 119.5
C12 C13 H13A 119.5
C13 C14 C15 119.57(17)
C13 C14 C16 120.08(18)
C15 C14 C16 120.35(18)
C14 C15 C6 120.52(17)
C14 C15 C10 120.06(17)
C6 C15 C10 119.38(17)
O2 C16 N1 119.88(18)
O2 C16 C14 123.12(19)
N1 C16 C14 116.97(18)
N2 C17 C18 110.25(16)
N2 C17 H17A 109.6
C18 C17 H17A 109.6
N2 C17 H17B 109.6
C18 C17 H17B 109.6
H17A C17 H17B 108.1
N3 C18 C17 110.25(17)
N3 C18 H18A 109.6
C17 C18 H18A 109.6
N3 C18 H18B 109.6
C17 C18 H18B 109.6
H18A C18 H18B 108.1
N3 C19 C20 110.75(16)
N3 C19 H19A 109.5
C20 C19 H19A 109.5
N3 C19 H19B 109.5
C20 C19 H19B 109.5
H19A C19 H19B 108.1
N2 C20 C19 110.00(17)
N2 C20 H20A 109.7
C19 C20 H20A 109.7
N2 C20 H20B 109.7
C19 C20 H20B 109.7
H20A C20 H20B 108.2
N3 C21 C22 113.80(16)
N3 C21 H21A 108.8
C22 C21 H21A 108.8
N3 C21 H21B 108.8
C22 C21 H21B 108.8
H21A C21 H21B 107.7
N4 C22 C26 122.57(18)
N4 C22 C21 114.43(17)
C26 C22 C21 122.95(16)
N4 C23 C24 122.95(18)
N4 C23 C27 116.3(2)
C24 C23 C27 120.74(19)
C25 C24 C23 118.45(19)
C25 C24 H24A 120.8
C23 C24 H24A 120.8
C24 C25 C26 119.4(2)
C24 C25 H25A 120.3
C26 C25 H25A 120.3
C22 C26 C25 118.78(18)
C22 C26 H26A 120.6
C25 C26 H26A 120.6
C23 C27 S1 107.11(14)
C23 C27 H27A 110.3
S1 C27 H27A 110.3
C23 C27 H27B 110.3
S1 C27 H27B 110.3
H27A C27 H27B 108.5
N5 C28 C29 123.54(19)
N5 C28 S1 118.97(15)
C29 C28 S1 117.48(17)
C30 C29 C28 118.5(2)
C30 C29 H29A 120.8
C28 C29 H29A 120.8
C29 C30 C31 118.9(2)
C29 C30 H30A 120.6
C31 C30 H30A 120.6
C32 C31 C30 118.9(2)
C32 C31 H31A 120.6
C30 C31 H31A 120.6
N5 C32 C31 123.8(2)
N5 C32 H32A 118.1
C31 C32 H32A 118.1

loop_
_geom_bond_atom_site_label_1
_geom_bond_atom_site_label_2
_geom_bond_distance
S1 C28 1.761(2)
S1 C27 1.808(2)
N1 C5 1.391(3)
N1 C16 1.395(3)
N1 C4 1.470(2)
N2 C11 1.408(2)
N2 C20 1.461(2)
N2 C17 1.477(2)
N3 C18 1.458(2)
N3 C21 1.458(2)
N3 C19 1.462(2)
N4 C23 1.343(2)
N4 C22 1.343(2)
N5 C28 1.333(3)
N5 C32 1.341(3)
O1 C5 1.218(2)
O2 C16 1.217(2)
C1 C2 1.495(3)
C1 H1A 0.9600
C1 H1B 0.9600
C1 H1C 0.9600
C2 C3 1.519(3)
C2 H2A 0.9700
C2 H2B 0.9700
C3 C4 1.502(3)
C3 H3A 0.9700
C3 H3B 0.9700
C4 H4A 0.9700
C4 H4B 0.9700
C5 C6 1.476(3)
C6 C7 1.368(3)
C6 C15 1.414(3)
C7 C8 1.400(3)
C7 H7A 0.9300
C8 C9 1.366(3)
C8 H8A 0.9300
C9 C10 1.410(3)
C9 H9A 0.9300
C10 C15 1.419(2)
C10 C11 1.436(3)
C11 C12 1.376(3)
C12 C13 1.400(3)
C12 H12A 0.9300
C13 C14 1.366(3)
C13 H13A 0.9300
C14 C15 1.409(3)
C14 C16 1.469(3)
C17 C18 1.509(3)
C17 H17A 0.9700
C17 H17B 0.9700
C18 H18A 0.9700
C18 H18B 0.9700
C19 C20 1.509(3)
C19 H19A 0.9700
C19 H19B 0.9700
C20 H20A 0.9700
C20 H20B 0.9700
C21 C22 1.513(3)
C21 H21A 0.9700
C21 H21B 0.9700
C22 C26 1.379(3)
C23 C24 1.383(3)
C23 C27 1.505(3)
C24 C25 1.374(3)
C24 H24A 0.9300
C25 C26 1.382(3)
C25 H25A 0.9300
C26 H26A 0.9300
C27 H27A 0.9700
C27 H27B 0.9700
C28 C29 1.393(3)
C29 C30 1.365(3)
C29 H29A 0.9300
C30 C31 1.379(4)
C30 H30A 0.9300
C31 C32 1.369(3)
C31 H31A 0.9300
C32 H32A 0.9300

loop_
_geom_torsion_atom_site_label_1
_geom_torsion_atom_site_label_2
_geom_torsion_atom_site_label_3
_geom_torsion_atom_site_label_4
_geom_torsion
C1 C2 C3 C4 177.2(2)
C5 N1 C4 C3 85.4(2)
C16 N1 C4 C3 -95.2(2)
C2 C3 C4 N1 -179.30(19)
C16 N1 C5 O1 178.1(2)
C4 N1 C5 O1 -2.6(3)
C16 N1 C5 C6 -3.2(3)
C4 N1 C5 C6 176.07(17)
O1 C5 C6 C7 -4.5(3)
N1 C5 C6 C7 176.84(18)
O1 C5 C6 C15 175.06(19)
N1 C5 C6 C15 -3.6(3)
C15 C6 C7 C8 0.3(3)
C5 C6 C7 C8 179.85(18)
C6 C7 C8 C9 -3.0(3)
C7 C8 C9 C10 1.2(3)
C8 C9 C10 C15 3.2(3)
C8 C9 C10 C11 -179.96(19)
C20 N2 C11 C12 16.6(3)
C17 N2 C11 C12 -112.2(2)
C20 N2 C11 C10 -162.42(17)
C17 N2 C11 C10 68.8(2)
C9 C10 C11 C12 -167.84(19)
C15 C10 C11 C12 9.0(3)
C9 C10 C11 N2 11.2(3)
C15 C10 C11 N2 -171.96(16)
N2 C11 C12 C13 174.6(2)
C10 C11 C12 C13 -6.4(3)
C11 C12 C13 C14 -0.4(4)
C12 C13 C14 C15 4.5(3)
C12 C13 C14 C16 -175.9(2)
C13 C14 C15 C6 175.91(19)
C16 C14 C15 C6 -3.7(3)
C13 C14 C15 C10 -1.7(3)
C16 C14 C15 C10 178.75(17)
C7 C6 C15 C14 -173.54(18)
C5 C6 C15 C14 6.9(3)
C7 C6 C15 C10 4.1(3)
C5 C6 C15 C10 -175.48(17)
C9 C10 C15 C14 171.91(17)
C11 C10 C15 C14 -5.1(3)
C9 C10 C15 C6 -5.7(3)
C11 C10 C15 C6 177.29(17)
C5 N1 C16 O2 -175.5(2)
C4 N1 C16 O2 5.2(3)
C5 N1 C16 C14 6.4(3)
C4 N1 C16 C14 -172.91(17)
C13 C14 C16 O2 -0.5(3)
C15 C14 C16 O2 179.1(2)
C13 C14 C16 N1 177.58(19)
C15 C14 C16 N1 -2.8(3)
C11 N2 C17 C18 -169.57(16)
C20 N2 C17 C18 58.1(2)
C21 N3 C18 C17 -175.59(16)
C19 N3 C18 C17 59.3(2)
N2 C17 C18 N3 -59.4(2)
C18 N3 C19 C20 -59.5(2)
C21 N3 C19 C20 175.76(16)
C11 N2 C20 C19 170.99(16)
C17 N2 C20 C19 -57.9(2)
N3 C19 C20 N2 59.5(2)
C18 N3 C21 C22 153.84(17)
C19 N3 C21 C22 -83.2(2)
C23 N4 C22 C26 0.1(3)
C23 N4 C22 C21 177.68(17)
N3 C21 C22 N4 -179.83(17)
N3 C21 C22 C26 -2.3(3)
C22 N4 C23 C24 0.8(3)
C22 N4 C23 C27 -177.37(17)
N4 C23 C24 C25 -0.8(3)
C27 C23 C24 C25 177.27(18)
C23 C24 C25 C26 -0.1(3)
N4 C22 C26 C25 -1.0(3)
C21 C22 C26 C25 -178.30(19)
C24 C25 C26 C22 0.9(3)
N4 C23 C27 S1 86.03(19)
C24 C23 C27 S1 -92.1(2)
C28 S1 C27 C23 173.25(15)
C32 N5 C28 C29 1.1(3)
C32 N5 C28 S1 -178.18(15)
C27 S1 C28 N5 -1.64(19)
C27 S1 C28 C29 179.01(17)
N5 C28 C29 C30 -2.1(3)
S1 C28 C29 C30 177.18(17)
C28 C29 C30 C31 1.0(3)
C29 C30 C31 C32 0.9(3)
C28 N5 C32 C31 1.0(3)
C30 C31 C32 N5 -2.0(4)
